data_4107609
loop_
_publ_author_name
'Nicole A. Ketterer'
'Hongjun Fan'
'Karen J. Blackmore'
'Xiaofan Yang'
'Joseph W. Ziller'
'Mu-Hyun Baik'
'Alan F. Heyduk'

_publ_section_title
;
 \p.-\p. Bonding Interactions Generated by Halogen Oxidation of
 Zirconium(IV) Redox-Active Ligand Complexes
;
_journal_name_full 'Journal of the American Chemical Society'
_journal_page_first 4364
_journal_page_last 4374
_journal_paper_doi 10.1021/ja077337m
_journal_volume 130
_journal_year 2008
_chemical_formula_sum 'C85 H128 N8 Zr2'
_chemical_formula_weight 1444.39
_chemical_name_systematic
; 
 ? 
;
_space_group_IT_number 2
_symmetry_cell_setting triclinic
_symmetry_space_group_name_Hall '-P 1'
_symmetry_space_group_name_H-M 'P -1'
_atom_sites_solution_hydrogens mixed
_atom_sites_solution_primary direct
_atom_sites_solution_secondary difmap
_audit_creation_method SHELXTL
_cell_angle_alpha 78.922(2)
_cell_angle_beta 79.575(2)
_cell_angle_gamma 75.362(2)
_cell_formula_units_Z 1
_cell_length_a 11.0057(10)
_cell_length_b 11.7715(11)
_cell_length_c 16.1248(15)
_cell_measurement_temperature 163(2)
_cell_volume 1964.2(3)
_computing_cell_refinement 'Bruker SMART/SAINT'
_computing_data_collection 'Bruker SMART'
_computing_data_reduction 'Bruker SAINT'
_computing_molecular_graphics 'Bruker SHELXTL'
_computing_publication_material 'Bruker SHELXTL'
_computing_structure_refinement 'Bruker SHELXTL'
_computing_structure_solution 'Bruker SHELXTL'
_diffrn_ambient_temperature 163(2)
_diffrn_measured_fraction_theta_full 0.978
_diffrn_measured_fraction_theta_max 0.978
_diffrn_measurement_device_type 'CCD area detector'
_diffrn_measurement_method 'omega scans'
_diffrn_radiation_monochromator graphite
_diffrn_radiation_source 'sealed tube'
_diffrn_radiation_type MoK\a
_diffrn_radiation_wavelength 0.71073
_diffrn_reflns_av_R_equivalents 0.0239
_diffrn_reflns_av_sigmaI/netI 0.0247
_diffrn_reflns_limit_h_max 14
_diffrn_reflns_limit_h_min -14
_diffrn_reflns_limit_k_max 15
_diffrn_reflns_limit_k_min -15
_diffrn_reflns_limit_l_max 21
_diffrn_reflns_limit_l_min -21
_diffrn_reflns_number 25326
_diffrn_reflns_theta_full 28.32
_diffrn_reflns_theta_max 28.32
_diffrn_reflns_theta_min 1.30
_diffrn_standards_decay_% '< 1.0'
_diffrn_standards_interval_count 'initial 50 frames recollected'
_diffrn_standards_number '50 frames'
_exptl_absorpt_coefficient_mu 0.313
_exptl_absorpt_correction_T_max 0.9634
_exptl_absorpt_correction_T_min 0.8956
_exptl_absorpt_correction_type multi-scan
_exptl_absorpt_process_details 'Bruker SADABS'
_exptl_crystal_colour 'dark red'
_exptl_crystal_density_diffrn 1.221
_exptl_crystal_density_meas ?
_exptl_crystal_description prism
_exptl_crystal_F_000 774
_exptl_crystal_size_max 0.36
_exptl_crystal_size_mid 0.36
_exptl_crystal_size_min 0.12
_refine_diff_density_max 0.563
_refine_diff_density_min -0.269
_refine_diff_density_rms 0.055
_refine_ls_extinction_method none
_refine_ls_goodness_of_fit_ref 1.055
_refine_ls_hydrogen_treatment mixed
_refine_ls_matrix_type full
_refine_ls_number_parameters 681
_refine_ls_number_reflns 9575
_refine_ls_number_restraints 0
_refine_ls_restrained_S_all 1.055
_refine_ls_R_factor_all 0.0312
_refine_ls_R_factor_gt 0.0268
_refine_ls_shift/su_max 0.000
_refine_ls_shift/su_mean 0.000
_refine_ls_structure_factor_coef Fsqd
_refine_ls_weighting_details 'calc w=1/[\s^2^(Fo^2^)+(0.0354P)^2^+0.8490P] where P=(Fo^2^+2Fc^2^)/3'
_refine_ls_weighting_scheme calc
_refine_ls_wR_factor_gt 0.0680
_refine_ls_wR_factor_ref 0.0714
_reflns_number_gt 8731
_reflns_number_total 9575
_reflns_threshold_expression >2sigma(I)
_cod_data_source_file ja077337m-file002.cif
_cod_data_source_block afh35
_cod_depositor_comments
;
The following automatic conversions were performed:

'_exptl_crystal_density_meas' value 'n/a' was changed to '?' - the
value is perceived as not measured.

Automatic conversion script
Id: cif_fix_values 3008 2015-01-20 13:52:24Z robertas 

The following automatic conversions were performed:

'_atom_sites_solution_hydrogens' value 'difmap & geom' was changed to
'mixed'.

Automatic conversion script
Id: cif_fix_values 6452 2018-10-05 10:23:21Z andrius 
;
_cod_database_code 4107609

loop_
_symmetry_equiv_pos_as_xyz
'x, y, z'
'-x, -y, -z'

loop_
_atom_site_label
_atom_site_type_symbol
_atom_site_fract_x
_atom_site_fract_y
_atom_site_fract_z
_atom_site_U_iso_or_equiv
_atom_site_adp_type
_atom_site_occupancy
_atom_site_symmetry_multiplicity
_atom_site_calc_flag
_atom_site_refinement_flags
Zr1 Zr 0.016841(11) 0.121407(10) 0.104874(7) 0.01403(4) Uani 1 1 d .
N1 N -0.09896(10) 0.21713(10) 0.20212(7) 0.0169(2) Uani 1 1 d .
N2 N 0.15427(11) 0.16746(10) 0.15890(7) 0.0180(2) Uani 1 1 d .
N3 N 0.14323(10) -0.05685(10) 0.08092(7) 0.0170(2) Uani 1 1 d .
N4 N -0.10056(10) -0.01744(10) 0.13365(7) 0.0166(2) Uani 1 1 d .
C1 C -0.02656(13) 0.17666(11) 0.26944(8) 0.0176(2) Uani 1 1 d .
C2 C 0.10878(13) 0.14836(11) 0.24645(8) 0.0181(2) Uani 1 1 d .
C3 C 0.18552(14) 0.10316(13) 0.31200(9) 0.0227(3) Uani 1 1 d .
C4 C 0.13379(15) 0.08958(13) 0.39690(10) 0.0261(3) Uani 1 1 d .
C5 C 0.00265(15) 0.11985(13) 0.41946(9) 0.0251(3) Uani 1 1 d .
C6 C -0.07564(14) 0.16150(12) 0.35717(9) 0.0211(3) Uani 1 1 d .
C7 C -0.23207(13) 0.27869(12) 0.22173(9) 0.0192(3) Uani 1 1 d .
C8 C -0.26323(13) 0.41127(12) 0.23540(9) 0.0220(3) Uani 1 1 d .
C9 C -0.23078(18) 0.49128(14) 0.15246(11) 0.0323(3) Uani 1 1 d .
C10 C -0.19600(17) 0.43359(14) 0.30357(11) 0.0300(3) Uani 1 1 d .
C11 C -0.40722(16) 0.44457(16) 0.26376(13) 0.0348(4) Uani 1 1 d .
C12 C 0.27535(13) 0.20255(13) 0.13156(9) 0.0213(3) Uani 1 1 d .
C13 C 0.28382(15) 0.32683(13) 0.14775(9) 0.0254(3) Uani 1 1 d .
C14 C 0.3964(2) 0.3607(2) 0.08618(13) 0.0451(5) Uani 1 1 d .
C15 C 0.1625(2) 0.42034(16) 0.13138(15) 0.0420(4) Uani 1 1 d .
C16 C 0.30650(19) 0.32605(16) 0.23856(11) 0.0330(3) Uani 1 1 d .
C17 C 0.08249(12) -0.12991(11) 0.05865(8) 0.0165(2) Uani 1 1 d .
C18 C -0.05410(12) -0.10685(11) 0.08700(8) 0.0166(2) Uani 1 1 d .
C19 C -0.12382(14) -0.17568(12) 0.05986(8) 0.0197(3) Uani 1 1 d .
C20 C -0.06484(15) -0.27771(12) 0.02169(9) 0.0228(3) Uani 1 1 d .
C21 C 0.06471(15) -0.30231(12) -0.00296(9) 0.0226(3) Uani 1 1 d .
C22 C 0.13485(14) -0.22258(12) 0.00892(8) 0.0200(3) Uani 1 1 d .
C23 C 0.28152(13) -0.07917(12) 0.05940(9) 0.0199(3) Uani 1 1 d .
C24 C 0.35951(13) -0.17010(13) 0.12422(10) 0.0230(3) Uani 1 1 d .
C25 C 0.34995(18) -0.29818(14) 0.12674(13) 0.0345(4) Uani 1 1 d .
C26 C 0.31749(17) -0.13677(16) 0.21322(11) 0.0320(3) Uani 1 1 d .
C27 C 0.49797(15) -0.16132(17) 0.09518(13) 0.0353(4) Uani 1 1 d .
C28 C -0.23293(13) -0.00273(12) 0.17464(9) 0.0194(3) Uani 1 1 d .
C29 C -0.25706(15) -0.08286(13) 0.26162(9) 0.0251(3) Uani 1 1 d .
C30 C -0.39905(19) -0.0426(2) 0.29385(13) 0.0429(4) Uani 1 1 d .
C31 C -0.1801(2) -0.06388(19) 0.32500(11) 0.0397(4) Uani 1 1 d .
C32 C -0.2284(2) -0.21478(15) 0.25534(11) 0.0358(4) Uani 1 1 d .
C33 C 0.56906(17) 0.27478(18) 0.52668(11) 0.0385(4) Uani 1 1 d .
C34 C 0.5678(2) 0.17976(18) 0.48580(12) 0.0439(5) Uani 1 1 d .
C35 C 0.4592(2) 0.17341(18) 0.45777(12) 0.0442(4) Uani 1 1 d .
C36 C 0.3495(2) 0.25961(18) 0.46906(12) 0.0416(4) Uani 1 1 d .
C37 C 0.34839(19) 0.35296(17) 0.50928(12) 0.0393(4) Uani 1 1 d .
C38 C 0.45661(18) 0.36027(17) 0.53786(11) 0.0364(4) Uani 1 1 d .
C39 C 0.6875(2) 0.2836(3) 0.55574(15) 0.0588(6) Uani 1 1 d .
C40 C 0.0376(2) 0.5426(2) 0.41529(17) 0.0572(6) Uani 1 1 d .
C41 C 0.0277(2) 0.4249(2) 0.44037(19) 0.0567(6) Uani 1 1 d .
C42 C 0.0082(2) 0.6173(2) 0.47736(19) 0.0569(6) Uani 1 1 d .
C43 C 0.0796(4) 0.5905(4) 0.3320(3) 0.0562(11) Uani 0.50 1 d P
H43A H 0.0970 0.5298 0.2948 0.084 Uiso 0.50 1 calc PR
H43B H 0.1574 0.6171 0.3313 0.084 Uiso 0.50 1 calc PR
H43C H 0.0141 0.6583 0.3115 0.084 Uiso 0.50 1 calc PR
H3A H 0.2709(17) 0.0862(15) 0.2986(11) 0.023(4) Uiso 1 1 d .
H4A H 0.1862(18) 0.0599(17) 0.4390(12) 0.030(5) Uiso 1 1 d .
H5A H -0.0342(16) 0.1105(15) 0.4780(11) 0.021(4) Uiso 1 1 d .
H6A H -0.1641(17) 0.1831(15) 0.3743(11) 0.023(4) Uiso 1 1 d .
H7A H -0.2725(15) 0.2356(15) 0.2713(11) 0.018(4) Uiso 1 1 d .
H7B H -0.2732(15) 0.2795(14) 0.1718(10) 0.018(4) Uiso 1 1 d .
H9A H -0.2576(19) 0.5746(19) 0.1624(13) 0.041(5) Uiso 1 1 d .
H9B H -0.273(2) 0.4819(19) 0.1069(14) 0.046(6) Uiso 1 1 d .
H9C H -0.1364(19) 0.4709(17) 0.1358(12) 0.036(5) Uiso 1 1 d .
H10A H -0.2187(19) 0.5177(19) 0.3080(13) 0.039(5) Uiso 1 1 d .
H10B H -0.105(2) 0.4121(18) 0.2893(12) 0.036(5) Uiso 1 1 d .
H10C H -0.2206(18) 0.3918(17) 0.3588(13) 0.032(5) Uiso 1 1 d .
H11A H -0.4346(19) 0.531(2) 0.2724(13) 0.043(6) Uiso 1 1 d .
H11B H -0.434(2) 0.394(2) 0.3180(14) 0.046(6) Uiso 1 1 d .
H11C H -0.451(2) 0.4333(19) 0.2206(14) 0.046(6) Uiso 1 1 d .
H12A H 0.2936(15) 0.2039(14) 0.0714(11) 0.017(4) Uiso 1 1 d .
H12B H 0.3438(15) 0.1428(15) 0.1549(10) 0.018(4) Uiso 1 1 d .
H14A H 0.411(2) 0.438(2) 0.0964(15) 0.056(7) Uiso 1 1 d .
H14B H 0.384(2) 0.366(2) 0.0251(16) 0.052(6) Uiso 1 1 d .
H14C H 0.4711(18) 0.2964(17) 0.1031(11) 0.025(4) Uiso 1 1 d .
H15A H 0.171(2) 0.498(2) 0.1457(14) 0.046(6) Uiso 1 1 d .
H15B H 0.083(3) 0.397(2) 0.1684(17) 0.071(8) Uiso 1 1 d .
H15C H 0.160(2) 0.431(2) 0.0708(17) 0.063(7) Uiso 1 1 d .
H16A H 0.3187(18) 0.4037(18) 0.2438(12) 0.035(5) Uiso 1 1 d .
H16B H 0.380(2) 0.263(2) 0.2550(15) 0.052(6) Uiso 1 1 d .
H16C H 0.2360(19) 0.3127(18) 0.2780(13) 0.036(5) Uiso 1 1 d .
H19A H -0.2127(17) -0.1593(15) 0.0748(11) 0.021(4) Uiso 1 1 d .
H20A H -0.1162(17) -0.3266(16) 0.0125(11) 0.028(4) Uiso 1 1 d .
H21A H 0.1043(17) -0.3683(17) -0.0270(12) 0.027(4) Uiso 1 1 d .
H22A H 0.2212(17) -0.2367(15) -0.0123(11) 0.022(4) Uiso 1 1 d .
H23A H 0.3062(15) -0.0022(14) 0.0545(10) 0.016(4) Uiso 1 1 d .
H23B H 0.3125(15) -0.1003(14) 0.0011(11) 0.018(4) Uiso 1 1 d .
H25A H 0.402(2) -0.350(2) 0.1669(14) 0.046(6) Uiso 1 1 d .
H25B H 0.3806(19) -0.3239(18) 0.0702(14) 0.037(5) Uiso 1 1 d .
H25C H 0.267(2) -0.3078(18) 0.1452(13) 0.038(5) Uiso 1 1 d .
H26A H 0.371(2) -0.190(2) 0.2539(14) 0.045(6) Uiso 1 1 d .
H26B H 0.237(2) -0.1452(19) 0.2350(14) 0.044(6) Uiso 1 1 d .
H26C H 0.3243(19) -0.0524(19) 0.2128(13) 0.038(5) Uiso 1 1 d .
H27A H 0.553(2) -0.220(2) 0.1306(14) 0.045(6) Uiso 1 1 d .
H27B H 0.5080(18) -0.0784(19) 0.0988(13) 0.037(5) Uiso 1 1 d .
H27C H 0.525(2) -0.1776(19) 0.0362(14) 0.044(6) Uiso 1 1 d .
H28A H -0.2896(17) -0.0126(16) 0.1369(11) 0.025(4) Uiso 1 1 d .
H28B H -0.2616(14) 0.0775(15) 0.1850(10) 0.014(4) Uiso 1 1 d .
H30A H -0.418(2) -0.090(2) 0.3502(15) 0.048(6) Uiso 1 1 d .
H30B H -0.457(2) -0.053(2) 0.2526(16) 0.060(7) Uiso 1 1 d .
H30C H -0.418(2) 0.045(2) 0.3006(16) 0.061(7) Uiso 1 1 d .
H31A H -0.196(2) -0.115(2) 0.3801(14) 0.047(6) Uiso 1 1 d .
H31B H -0.202(2) 0.023(2) 0.3328(15) 0.057(7) Uiso 1 1 d .
H31C H -0.093(2) -0.0843(19) 0.3049(14) 0.042(6) Uiso 1 1 d .
H32A H -0.246(2) -0.2592(19) 0.3129(14) 0.043(6) Uiso 1 1 d .
H32B H -0.143(2) -0.2418(18) 0.2349(13) 0.036(5) Uiso 1 1 d .
H32C H -0.2788(19) -0.2323(18) 0.2185(13) 0.038(5) Uiso 1 1 d .
H34A H 0.640(2) 0.119(2) 0.4785(15) 0.054(6) Uiso 1 1 d .
H35A H 0.461(2) 0.106(2) 0.4313(15) 0.055(7) Uiso 1 1 d .
H36A H 0.275(2) 0.258(2) 0.4491(15) 0.053(6) Uiso 1 1 d .
H37A H 0.277(2) 0.416(2) 0.5161(14) 0.050(6) Uiso 1 1 d .
H38A H 0.456(2) 0.4238(19) 0.5653(13) 0.044(6) Uiso 1 1 d .
H39A H 0.6676(18) 0.3439(18) 0.5913(13) 0.032(5) Uiso 1 1 d .
H39B H 0.745(3) 0.314(3) 0.508(2) 0.092(10) Uiso 1 1 d .
H39C H 0.733(3) 0.203(3) 0.583(2) 0.089(10) Uiso 1 1 d .
H41A H 0.050(2) 0.373(2) 0.4009(17) 0.065(8) Uiso 1 1 d .
H42A H 0.017(2) 0.695(2) 0.4568(16) 0.059(7) Uiso 1 1 d .
H40A H 0.0642 0.5721 0.3562 0.060 Uiso 0.50 1 d P

loop_
_atom_site_aniso_label
_atom_site_aniso_U_11
_atom_site_aniso_U_22
_atom_site_aniso_U_33
_atom_site_aniso_U_23
_atom_site_aniso_U_13
_atom_site_aniso_U_12
Zr1 0.01728(7) 0.01224(6) 0.01341(6) -0.00230(4) -0.00207(4) -0.00466(4)
N1 0.0189(5) 0.0150(5) 0.0175(5) -0.0043(4) -0.0028(4) -0.0038(4)
N2 0.0189(5) 0.0185(5) 0.0184(5) -0.0043(4) -0.0024(4) -0.0065(4)
N3 0.0178(5) 0.0160(5) 0.0169(5) -0.0024(4) -0.0021(4) -0.0036(4)
N4 0.0190(5) 0.0149(5) 0.0159(5) -0.0025(4) -0.0006(4) -0.0053(4)
C1 0.0233(6) 0.0128(6) 0.0176(6) -0.0034(5) -0.0030(5) -0.0047(5)
C2 0.0228(6) 0.0149(6) 0.0182(6) -0.0033(5) -0.0029(5) -0.0066(5)
C3 0.0231(7) 0.0206(7) 0.0252(7) -0.0033(5) -0.0067(5) -0.0044(5)
C4 0.0356(8) 0.0217(7) 0.0220(7) -0.0003(5) -0.0113(6) -0.0054(6)
C5 0.0378(8) 0.0192(7) 0.0174(7) -0.0014(5) -0.0029(6) -0.0069(6)
C6 0.0264(7) 0.0166(6) 0.0200(6) -0.0033(5) -0.0003(5) -0.0059(5)
C7 0.0189(6) 0.0176(6) 0.0214(7) -0.0062(5) -0.0023(5) -0.0029(5)
C8 0.0254(7) 0.0176(6) 0.0220(7) -0.0066(5) -0.0041(5) 0.0001(5)
C9 0.0478(10) 0.0181(7) 0.0270(8) -0.0055(6) -0.0013(7) -0.0011(6)
C10 0.0414(9) 0.0190(7) 0.0326(9) -0.0105(6) -0.0131(7) -0.0014(6)
C11 0.0271(8) 0.0319(9) 0.0423(10) -0.0130(7) -0.0023(7) 0.0028(6)
C12 0.0210(6) 0.0235(7) 0.0221(7) -0.0052(5) -0.0019(5) -0.0096(5)
C13 0.0317(7) 0.0261(7) 0.0242(7) -0.0038(6) -0.0045(6) -0.0165(6)
C14 0.0566(12) 0.0499(12) 0.0401(10) -0.0146(9) 0.0086(9) -0.0374(10)
C15 0.0543(12) 0.0223(8) 0.0568(12) -0.0080(8) -0.0266(10) -0.0072(8)
C16 0.0456(10) 0.0321(9) 0.0279(8) -0.0075(7) -0.0072(7) -0.0174(8)
C17 0.0222(6) 0.0132(6) 0.0133(6) 0.0006(4) -0.0033(5) -0.0042(5)
C18 0.0229(6) 0.0143(6) 0.0129(6) -0.0004(4) -0.0021(5) -0.0060(5)
C19 0.0264(7) 0.0201(6) 0.0147(6) -0.0014(5) -0.0022(5) -0.0107(5)
C20 0.0405(8) 0.0167(6) 0.0152(6) 0.0000(5) -0.0054(6) -0.0142(6)
C21 0.0400(8) 0.0123(6) 0.0151(6) -0.0022(5) -0.0068(5) -0.0028(5)
C22 0.0249(7) 0.0169(6) 0.0161(6) -0.0027(5) -0.0037(5) -0.0005(5)
C23 0.0182(6) 0.0180(6) 0.0217(7) -0.0024(5) 0.0002(5) -0.0034(5)
C24 0.0196(6) 0.0203(7) 0.0283(7) -0.0034(5) -0.0055(5) -0.0017(5)
C25 0.0359(9) 0.0205(7) 0.0480(10) 0.0016(7) -0.0210(8) -0.0022(6)
C26 0.0308(8) 0.0357(9) 0.0253(8) -0.0013(6) -0.0062(6) -0.0006(7)
C27 0.0201(7) 0.0399(10) 0.0468(10) -0.0138(8) -0.0051(7) -0.0026(7)
C28 0.0206(6) 0.0175(6) 0.0207(6) -0.0044(5) 0.0014(5) -0.0074(5)
C29 0.0345(8) 0.0250(7) 0.0194(7) -0.0059(5) 0.0040(6) -0.0167(6)
C30 0.0407(10) 0.0520(12) 0.0347(10) -0.0114(8) 0.0174(8) -0.0204(9)
C31 0.0601(12) 0.0452(11) 0.0234(8) 0.0001(7) -0.0063(8) -0.0329(9)
C32 0.0612(12) 0.0251(8) 0.0221(8) -0.0022(6) 0.0041(8) -0.0195(8)
C33 0.0356(9) 0.0512(11) 0.0235(8) 0.0062(7) 0.0019(6) -0.0137(8)
C34 0.0453(10) 0.0388(10) 0.0325(9) 0.0009(7) 0.0132(8) 0.0001(8)
C35 0.0603(12) 0.0419(10) 0.0305(9) -0.0105(8) 0.0072(8) -0.0172(9)
C36 0.0479(11) 0.0485(11) 0.0307(9) -0.0055(8) -0.0037(8) -0.0171(9)
C37 0.0396(9) 0.0379(10) 0.0372(9) -0.0054(7) -0.0021(7) -0.0055(8)
C38 0.0449(10) 0.0370(9) 0.0280(8) -0.0085(7) 0.0030(7) -0.0137(8)
C39 0.0454(12) 0.092(2) 0.0375(11) 0.0060(12) -0.0049(9) -0.0258(13)
C40 0.0331(10) 0.0617(14) 0.0778(16) -0.0104(12) -0.0193(10) -0.0045(9)
C41 0.0378(10) 0.0540(13) 0.0842(18) -0.0206(13) -0.0253(11) -0.0020(9)
C42 0.0375(11) 0.0480(13) 0.0907(19) -0.0166(12) -0.0216(11) -0.0059(9)
C43 0.048(2) 0.062(3) 0.061(3) -0.024(2) -0.008(2) -0.004(2)

loop_
_atom_type_symbol
_atom_type_description
_atom_type_scat_dispersion_real
_atom_type_scat_dispersion_imag
_atom_type_scat_source
C C 0.0033 0.0016 'International Tables Vol C Tables 4.2.6.8 and 6.1.1.4'
H H 0.0000 0.0000 'International Tables Vol C Tables 4.2.6.8 and 6.1.1.4'
N N 0.0061 0.0033 'International Tables Vol C Tables 4.2.6.8 and 6.1.1.4'
Zr Zr -2.9673 0.5597 'International Tables Vol C Tables 4.2.6.8 and 6.1.1.4'

loop_
_geom_angle_atom_site_label_1
_geom_angle_atom_site_label_2
_geom_angle_atom_site_label_3
_geom_angle
_geom_angle_site_symmetry_1
_geom_angle_site_symmetry_3
N2 Zr1 N1 78.64(4) . .
N2 Zr1 N4 138.16(4) . .
N1 Zr1 N4 92.07(4) . .
N2 Zr1 N3 93.13(4) . .
N1 Zr1 N3 143.62(4) . .
N4 Zr1 N3 70.56(4) . .
N2 Zr1 C21 104.87(5) . 2
N1 Zr1 C21 85.34(4) . 2
N4 Zr1 C21 115.01(5) . 2
N3 Zr1 C21 130.80(4) . 2
N2 Zr1 C20 85.56(5) . 2
N1 Zr1 C20 106.07(4) . 2
N4 Zr1 C20 135.79(4) . 2
N3 Zr1 C20 108.55(4) . 2
C21 Zr1 C20 31.71(5) 2 2
N2 Zr1 C22 136.87(4) . 2
N1 Zr1 C22 93.64(4) . 2
N4 Zr1 C22 83.87(4) . 2
N3 Zr1 C22 115.00(4) . 2
C21 Zr1 C22 32.01(4) 2 2
C20 Zr1 C22 55.61(5) 2 2
N2 Zr1 C19 94.93(4) . 2
N1 Zr1 C19 136.71(4) . 2
N4 Zr1 C19 117.84(4) . 2
N3 Zr1 C19 78.84(4) . 2
C21 Zr1 C19 54.66(5) 2 2
C20 Zr1 C19 30.76(4) 2 2
C22 Zr1 C19 62.16(4) 2 2
N2 Zr1 C2 29.87(4) . .
N1 Zr1 C2 57.38(4) . .
N4 Zr1 C2 112.87(4) . .
N3 Zr1 C2 99.26(4) . .
C21 Zr1 C2 119.01(4) 2 .
C20 Zr1 C2 110.84(4) 2 .
C22 Zr1 C2 145.49(4) 2 .
C19 Zr1 C2 124.77(4) 2 .
N2 Zr1 C1 57.26(4) . .
N1 Zr1 C1 29.57(4) . .
N4 Zr1 C1 96.07(4) . .
N3 Zr1 C1 118.32(4) . .
C21 Zr1 C1 109.81(4) 2 .
C20 Zr1 C1 119.53(4) 2 .
C22 Zr1 C1 123.18(4) 2 .
C19 Zr1 C1 145.95(4) 2 .
C2 Zr1 C1 30.05(4) . .
C1 N1 C7 118.05(11) . .
C1 N1 Zr1 101.49(8) . .
C7 N1 Zr1 137.77(9) . .
C2 N2 C12 119.11(11) . .
C2 N2 Zr1 101.99(8) . .
C12 N2 Zr1 138.75(9) . .
C17 N3 C23 118.28(11) . .
C17 N3 Zr1 113.81(8) . .
C23 N3 Zr1 124.27(8) . .
C18 N4 C28 117.39(11) . .
C18 N4 Zr1 113.19(8) . .
C28 N4 Zr1 126.63(8) . .
N1 C1 C6 125.49(12) . .
N1 C1 C2 116.58(11) . .
C6 C1 C2 117.93(12) . .
N1 C1 Zr1 48.94(6) . .
C6 C1 Zr1 153.88(9) . .
C2 C1 Zr1 74.09(7) . .
N2 C2 C3 125.02(12) . .
N2 C2 C1 116.39(11) . .
C3 C2 C1 118.59(12) . .
N2 C2 Zr1 48.14(6) . .
C3 C2 Zr1 150.90(10) . .
C1 C2 Zr1 75.86(7) . .
C4 C3 C2 121.63(14) . .
C3 C4 C5 119.86(14) . .
C6 C5 C4 120.23(13) . .
C5 C6 C1 121.72(13) . .
N1 C7 C8 118.97(11) . .
C9 C8 C10 108.45(14) . .
C9 C8 C11 108.82(13) . .
C10 C8 C11 108.55(13) . .
C9 C8 C7 110.92(12) . .
C10 C8 C7 114.02(12) . .
C11 C8 C7 105.94(12) . .
N2 C12 C13 117.89(12) . .
C14 C13 C16 108.21(14) . .
C14 C13 C15 109.86(16) . .
C16 C13 C15 107.77(15) . .
C14 C13 C12 106.79(13) . .
C16 C13 C12 112.98(13) . .
C15 C13 C12 111.17(12) . .
N3 C17 C22 127.64(12) . .
N3 C17 C18 115.17(11) . .
C22 C17 C18 117.15(12) . .
N4 C18 C19 127.20(12) . .
N4 C18 C17 115.42(11) . .
C19 C18 C17 117.32(12) . .
C20 C19 C18 122.55(13) . .
C20 C19 Zr1 67.49(7) . 2
C18 C19 Zr1 90.18(8) . 2
C21 C20 C19 119.49(13) . .
C21 C20 Zr1 72.37(8) . 2
C19 C20 Zr1 81.76(8) . 2
C20 C21 C22 118.97(12) . .
C20 C21 Zr1 75.92(8) . 2
C22 C21 Zr1 78.35(8) . 2
C21 C22 C17 122.70(13) . .
C21 C22 Zr1 69.64(8) . 2
C17 C22 Zr1 91.48(8) . 2
N3 C23 C24 116.35(11) . .
C26 C24 C25 109.13(14) . .
C26 C24 C27 109.25(13) . .
C25 C24 C27 108.93(13) . .
C26 C24 C23 110.15(12) . .
C25 C24 C23 113.40(12) . .
C27 C24 C23 105.87(13) . .
N4 C28 C29 116.33(12) . .
C31 C29 C32 109.27(15) . .
C31 C29 C30 109.19(15) . .
C32 C29 C30 108.31(14) . .
C31 C29 C28 110.38(12) . .
C32 C29 C28 113.75(12) . .
C30 C29 C28 105.80(14) . .
C38 C33 C34 117.35(18) . .
C38 C33 C39 121.7(2) . .
C34 C33 C39 120.9(2) . .
C35 C34 C33 120.66(18) . .
C34 C35 C36 120.82(19) . .
C37 C36 C35 119.5(2) . .
C36 C37 C38 120.24(18) . .
C37 C38 C33 121.41(18) . .
C41 C40 C43 124.1(3) . .
C41 C40 C42 118.5(2) . .
C43 C40 C42 117.3(3) . .
C42 C41 C40 121.2(2) 2_566 .
C41 C42 C40 120.3(2) 2_566 .

loop_
_geom_bond_atom_site_label_1
_geom_bond_atom_site_label_2
_geom_bond_distance
_geom_bond_site_symmetry_2
Zr1 N2 2.1007(11) .
Zr1 N1 2.1408(11) .
Zr1 N4 2.2617(11) .
Zr1 N3 2.2647(11) .
Zr1 C21 2.5028(13) 2
Zr1 C20 2.5471(13) 2
Zr1 C22 2.6146(14) 2
Zr1 C19 2.7289(13) 2
Zr1 C2 2.7592(13) .
Zr1 C1 2.7822(13) .
N1 C1 1.4010(17) .
N1 C7 1.4680(17) .
N2 C2 1.4048(17) .
N2 C12 1.4617(17) .
N3 C17 1.3460(17) .
N3 C23 1.4655(17) .
N4 C18 1.3521(16) .
N4 C28 1.4688(17) .
C1 C6 1.4142(19) .
C1 C2 1.4365(19) .
C2 C3 1.4118(19) .
C3 C4 1.380(2) .
C4 C5 1.394(2) .
C5 C6 1.379(2) .
C7 C8 1.5609(18) .
C8 C9 1.522(2) .
C8 C10 1.526(2) .
C8 C11 1.538(2) .
C12 C13 1.5625(19) .
C13 C14 1.527(2) .
C13 C16 1.527(2) .
C13 C15 1.529(2) .
C17 C22 1.4199(18) .
C17 C18 1.4612(18) .
C18 C19 1.4173(18) .
C19 C20 1.4100(19) .
C19 Zr1 2.7288(13) 2
C20 C21 1.380(2) .
C20 Zr1 2.5471(13) 2
C21 C22 1.415(2) .
C21 Zr1 2.5028(13) 2
C22 Zr1 2.6147(14) 2
C23 C24 1.5509(19) .
C24 C26 1.520(2) .
C24 C25 1.530(2) .
C24 C27 1.535(2) .
C28 C29 1.5527(19) .
C29 C31 1.520(2) .
C29 C32 1.524(2) .
C29 C30 1.537(2) .
C33 C38 1.392(3) .
C33 C34 1.407(3) .
C33 C39 1.496(3) .
C34 C35 1.375(3) .
C35 C36 1.376(3) .
C36 C37 1.376(3) .
C37 C38 1.380(3) .
C40 C41 1.393(3) .
C40 C43 1.397(5) .
C40 C42 1.399(4) .
C41 C42 1.348(4) 2_566
C42 C41 1.348(4) 2_566
